data_4068512
loop_
_publ_author_name
'Fout, Alison R.'
'Scott, Jennifer'
'Miller, Deanna L.'
'Bailey, Brad C.'
'Pink, Maren'
'Mindiola, Daniel J.'

_publ_section_title
;
 Dehydrofluorination of Hydrofluorocarbons by Titanium Alkylidynes via
 Sequential C&#x2212;H/C&#x2212;F Bond Activation Reactions. A Synthetic,
 Structural, and Mechanistic Study of 1,2-CH Bond Addition and \b-Fluoride
 Elimination
;
_journal_issue 1
_journal_name_full Organometallics
_journal_page_first 331
_journal_paper_doi 10.1021/om800910q
_journal_volume 28
_journal_year 2009
_chemical_formula_moiety 'C37 H53 F2 N P2 Ti'
_chemical_formula_sum 'C37 H53 F2 N P2 Ti'
_chemical_formula_weight 659.64
_chemical_name_systematic
; 
 ? 
;
_space_group_IT_number 14
_symmetry_cell_setting monoclinic
_symmetry_space_group_name_Hall '-P 2ybc'
_symmetry_space_group_name_H-M 'P 1 21/c 1'
_atom_sites_solution_hydrogens geom
_atom_sites_solution_primary direct
_atom_sites_solution_secondary difmap
_audit_creation_method SHELXL-97
_cell_angle_alpha 90.00
_cell_angle_beta 115.1570(10)
_cell_angle_gamma 90.00
_cell_formula_units_Z 4
_cell_length_a 18.3014(13)
_cell_length_b 10.6649(7)
_cell_length_c 20.9379(14)
_cell_measurement_reflns_used 4875
_cell_measurement_temperature 150(2)
_cell_measurement_theta_max 26.4
_cell_measurement_theta_min 2.7
_cell_volume 3699.1(4)
_computing_cell_refinement 'APEX II v.2.2 (Bruker, 2007)'
_computing_data_collection 'APEX II v.2.2 (Bruker, 2007)'
_computing_data_reduction 'APEX II v.2.2 (Bruker, 2007)'
_computing_molecular_graphics 'SHELXTL (Bruker, 2003)'
_computing_publication_material 'SHELXTL (Bruker, 2003)'
_computing_structure_refinement 'SHELXL-97 (Sheldrick, 1997)'
_computing_structure_solution 'SHELXD  (Sheldrick, 2007)'
_diffrn_ambient_temperature 150(2)
_diffrn_detector 'CCD area detector'
_diffrn_detector_area_resol_mean 83.33
_diffrn_detector_type 'Bruker SMART APEXII'
_diffrn_measured_fraction_theta_full 0.998
_diffrn_measured_fraction_theta_max 0.998
_diffrn_measurement_details '0.30 degree frames measured for 150 seconds each'
_diffrn_measurement_device 'APEX II Kappa Duo'
_diffrn_measurement_device_type Kappa
_diffrn_measurement_method 'omega and phi scans'
_diffrn_radiation_monochromator graphite
_diffrn_radiation_source 'fine-focus sealed tube'
_diffrn_radiation_type MoK\a
_diffrn_radiation_wavelength 0.71073
_diffrn_reflns_av_R_equivalents 0.0559
_diffrn_reflns_av_sigmaI/netI 0.0608
_diffrn_reflns_limit_h_max 23
_diffrn_reflns_limit_h_min -20
_diffrn_reflns_limit_k_max 12
_diffrn_reflns_limit_k_min -13
_diffrn_reflns_limit_l_max 27
_diffrn_reflns_limit_l_min -27
_diffrn_reflns_number 27475
_diffrn_reflns_theta_full 27.54
_diffrn_reflns_theta_max 27.54
_diffrn_reflns_theta_min 2.19
_exptl_absorpt_coefficient_mu 0.353
_exptl_absorpt_correction_T_max 0.9826
_exptl_absorpt_correction_T_min 0.9656
_exptl_absorpt_correction_type multi-scan
_exptl_absorpt_process_details 'SADABS, R. Blessing; 1995'
_exptl_crystal_colour red
_exptl_crystal_density_diffrn 1.184
_exptl_crystal_density_method 'not measured'
_exptl_crystal_description plate
_exptl_crystal_F_000 1408
_exptl_crystal_size_max 0.10
_exptl_crystal_size_mid 0.08
_exptl_crystal_size_min 0.05
_refine_diff_density_max 2.911
_refine_diff_density_min -2.540
_refine_diff_density_rms 0.119
_refine_ls_extinction_method none
_refine_ls_goodness_of_fit_ref 1.082
_refine_ls_hydrogen_treatment mixed
_refine_ls_matrix_type full
_refine_ls_number_parameters 424
_refine_ls_number_reflns 8522
_refine_ls_number_restraints 244
_refine_ls_restrained_S_all 1.099
_refine_ls_R_factor_all 0.1300
_refine_ls_R_factor_gt 0.0924
_refine_ls_shift/su_max 0.002
_refine_ls_shift/su_mean 0.000
_refine_ls_structure_factor_coef Fsqd
_refine_ls_weighting_details 'calc w=1/[\s^2^(Fo^2^)+(0.1442P)^2^+10.7386P] where P=(Fo^2^+2Fc^2^)/3'
_refine_ls_weighting_scheme calc
_refine_ls_wR_factor_gt 0.2498
_refine_ls_wR_factor_ref 0.2814
_reflns_number_gt 5804
_reflns_number_total 8522
_reflns_threshold_expression >2sigma(I)
_cod_data_source_file om800910q_si_002.cif
_cod_data_source_block 07132
_cod_original_sg_symbol_H-M P2(1)/c
_cod_database_code 4068512

loop_
_symmetry_equiv_pos_as_xyz
'x, y, z'
'-x, y+1/2, -z+1/2'
'-x, -y, -z'
'x, -y-1/2, z-1/2'

loop_
_atom_site_label
_atom_site_type_symbol
_atom_site_fract_x
_atom_site_fract_y
_atom_site_fract_z
_atom_site_U_iso_or_equiv
_atom_site_adp_type
_atom_site_occupancy
_atom_site_symmetry_multiplicity
_atom_site_calc_flag
_atom_site_refinement_flags
_atom_site_disorder_assembly
_atom_site_disorder_group
Ti1 Ti 0.26765(5) 0.23262(8) 0.73554(4) 0.0240(2) Uani 1 1 d D . .
P1 P 0.13460(7) 0.11167(12) 0.69879(6) 0.0275(3) Uani 1 1 d . . .
P2 P 0.35826(7) 0.42771(12) 0.79466(6) 0.0251(3) Uani 1 1 d . A .
N1 N 0.1892(2) 0.3696(4) 0.7351(2) 0.0265(8) Uani 1 1 d . A .
C1 C 0.1140(3) -0.0209(5) 0.6356(3) 0.0374(12) Uani 1 1 d . . .
H1A H 0.1123 0.0156 0.5909 0.045 Uiso 1 1 calc R A .
C2 C 0.1871(4) -0.1116(6) 0.6645(3) 0.0472(14) Uani 1 1 d . . .
H2A H 0.1787 -0.1793 0.6304 0.071 Uiso 1 1 calc R . .
H2B H 0.1924 -0.1473 0.7094 0.071 Uiso 1 1 calc R . .
H2C H 0.2364 -0.0656 0.6719 0.071 Uiso 1 1 calc R . .
C3 C 0.0351(4) -0.0940(6) 0.6152(4) 0.0526(16) Uani 1 1 d . . .
H3A H 0.0264 -0.1488 0.5750 0.079 Uiso 1 1 calc R . .
H3B H -0.0100 -0.0350 0.6022 0.079 Uiso 1 1 calc R . .
H3C H 0.0386 -0.1449 0.6554 0.079 Uiso 1 1 calc R . .
C4 C 0.0823(3) 0.0700(5) 0.7551(3) 0.0356(11) Uani 1 1 d . . .
H4A H 0.0260 0.0441 0.7232 0.043 Uiso 1 1 calc R A .
C5 C 0.0771(4) 0.1824(6) 0.7979(3) 0.0427(13) Uani 1 1 d . . .
H5A H 0.0492 0.1579 0.8268 0.064 Uiso 1 1 calc R . .
H5B H 0.0472 0.2502 0.7658 0.064 Uiso 1 1 calc R . .
H5C H 0.1317 0.2115 0.8286 0.064 Uiso 1 1 calc R . .
C6 C 0.1236(4) -0.0413(6) 0.8036(3) 0.0491(15) Uani 1 1 d . . .
H6A H 0.0921 -0.0662 0.8293 0.074 Uiso 1 1 calc R . .
H6B H 0.1781 -0.0168 0.8372 0.074 Uiso 1 1 calc R . .
H6C H 0.1272 -0.1119 0.7751 0.074 Uiso 1 1 calc R . .
C7 C 0.0777(3) 0.2485(5) 0.6499(2) 0.0272(9) Uani 1 1 d . . .
C8 C 0.0039(3) 0.2441(5) 0.5894(3) 0.0319(11) Uani 1 1 d . . .
H8A H -0.0191 0.1648 0.5711 0.038 Uiso 1 1 calc R . .
C9 C -0.0361(3) 0.3517(5) 0.5559(2) 0.0331(11) Uani 1 1 d . . .
C10 C -0.1170(3) 0.3456(6) 0.4918(3) 0.0432(13) Uani 1 1 d . . .
H10A H -0.1539 0.4072 0.4968 0.065 Uiso 1 1 calc R . .
H10B H -0.1399 0.2613 0.4879 0.065 Uiso 1 1 calc R . .
H10C H -0.1094 0.3643 0.4492 0.065 Uiso 1 1 calc R . .
C11 C -0.0015(3) 0.4663(5) 0.5832(2) 0.0331(11) Uani 1 1 d . . .
H11A H -0.0284 0.5411 0.5608 0.040 Uiso 1 1 calc R . .
C12 C 0.0713(3) 0.4745(5) 0.6424(2) 0.0296(10) Uani 1 1 d . . .
H12A H 0.0937 0.5546 0.6597 0.036 Uiso 1 1 calc R A .
C13 C 0.1128(3) 0.3654(5) 0.6773(2) 0.0262(9) Uani 1 1 d . A .
C14 C 0.2065(3) 0.4662(4) 0.7852(2) 0.0264(9) Uani 1 1 d . . .
C15 C 0.1492(3) 0.5213(5) 0.8042(3) 0.0311(10) Uani 1 1 d . . .
H15A H 0.0941 0.4977 0.7796 0.037 Uiso 1 1 calc R . .
C16 C 0.1703(3) 0.6085(5) 0.8574(3) 0.0350(11) Uani 1 1 d . . .
H16A H 0.1296 0.6432 0.8689 0.042 Uiso 1 1 calc R A .
C17 C 0.2504(3) 0.6471(5) 0.8951(3) 0.0341(11) Uani 1 1 d . . .
C18 C 0.2749(4) 0.7380(5) 0.9565(3) 0.0438(13) Uani 1 1 d . . .
H18A H 0.3322 0.7590 0.9732 0.066 Uiso 1 1 calc R A .
H18B H 0.2658 0.6992 0.9950 0.066 Uiso 1 1 calc R . .
H18C H 0.2425 0.8146 0.9411 0.066 Uiso 1 1 calc R . .
C19 C 0.3077(3) 0.5950(5) 0.8754(2) 0.0306(10) Uani 1 1 d . . .
H19A H 0.3623 0.6216 0.8992 0.037 Uiso 1 1 calc R A .
C20 C 0.2879(3) 0.5054(4) 0.8221(2) 0.0265(9) Uani 1 1 d . A .
C21 C 0.4565(3) 0.4283(5) 0.8744(3) 0.0328(11) Uani 1 1 d . . .
H21A H 0.4720 0.5175 0.8883 0.039 Uiso 1 1 calc R A .
C22 C 0.4509(4) 0.3614(6) 0.9363(3) 0.0435(13) Uani 1 1 d . . .
H22A H 0.5019 0.3716 0.9785 0.065 Uiso 1 1 calc R . .
H22B H 0.4406 0.2720 0.9254 0.065 Uiso 1 1 calc R . .
H22C H 0.4067 0.3975 0.9450 0.065 Uiso 1 1 calc R . .
C23 C 0.5210(3) 0.3696(6) 0.8560(3) 0.0483(14) Uani 1 1 d . . .
H23A H 0.5725 0.3681 0.8981 0.072 Uiso 1 1 calc R . .
H23B H 0.5267 0.4191 0.8190 0.072 Uiso 1 1 calc R . .
H23C H 0.5051 0.2837 0.8391 0.072 Uiso 1 1 calc R . .
C24 C 0.3728(3) 0.5408(5) 0.7332(3) 0.0345(11) Uani 1 1 d . . .
H24A H 0.4086 0.4993 0.7144 0.041 Uiso 1 1 calc R A .
C25 C 0.2919(4) 0.5662(5) 0.6703(3) 0.0409(12) Uani 1 1 d . . .
H25A H 0.3008 0.6183 0.6357 0.061 Uiso 1 1 calc R . .
H25B H 0.2559 0.6101 0.6865 0.061 Uiso 1 1 calc R . .
H25C H 0.2673 0.4865 0.6484 0.061 Uiso 1 1 calc R . .
C26 C 0.4134(4) 0.6632(6) 0.7676(3) 0.0512(16) Uani 1 1 d . . .
H26A H 0.4155 0.7197 0.7315 0.077 Uiso 1 1 calc R . .
H26B H 0.4684 0.6459 0.8029 0.077 Uiso 1 1 calc R . .
H26C H 0.3825 0.7028 0.7905 0.077 Uiso 1 1 calc R . .
C27 C 0.2721(3) 0.2121(5) 0.6486(3) 0.0308(10) Uani 1 1 d . . .
H27 H 0.319(5) 0.173(7) 0.681(4) 0.07(2) Uiso 1 1 d . . .
C28 C 0.2598(3) 0.2141(5) 0.5726(3) 0.0373(12) Uani 1 1 d . . .
C29 C 0.2555(5) 0.0804(7) 0.5435(3) 0.0565(17) Uani 1 1 d . . .
H29A H 0.3068 0.0372 0.5703 0.085 Uiso 1 1 calc R . .
H29B H 0.2454 0.0847 0.4936 0.085 Uiso 1 1 calc R . .
H29C H 0.2116 0.0342 0.5479 0.085 Uiso 1 1 calc R . .
C30 C 0.1814(4) 0.2845(7) 0.5281(3) 0.0525(16) Uani 1 1 d . . .
H30A H 0.1839 0.3691 0.5472 0.079 Uiso 1 1 calc R . .
H30B H 0.1355 0.2392 0.5294 0.079 Uiso 1 1 calc R . .
H30C H 0.1748 0.2902 0.4792 0.079 Uiso 1 1 calc R . .
C31 C 0.3315(4) 0.2805(7) 0.5679(3) 0.0562(17) Uani 1 1 d . . .
H31A H 0.3375 0.3646 0.5884 0.084 Uiso 1 1 calc R . .
H31B H 0.3222 0.2873 0.5184 0.084 Uiso 1 1 calc R . .
H31C H 0.3809 0.2321 0.5940 0.084 Uiso 1 1 calc R . .
C33A C 0.3996(4) 0.0334(6) 0.8225(4) 0.0298(15) Uiso 0.32 1 d PDU A 1
F2A F 0.4243(5) 0.0319(8) 0.7660(4) 0.0642(10) Uiso 0.32 1 d PDU A 1
C32A C 0.3441(5) 0.1038(9) 0.8245(4) 0.0295(15) Uiso 0.32 1 d PDU A 1
C37A C 0.3336(5) 0.0911(8) 0.8809(3) 0.0310(15) Uiso 0.32 1 d PDU A 1
F1A F 0.2745(6) 0.1589(10) 0.8952(4) 0.0642(10) Uiso 0.32 1 d PDU A 1
C36A C 0.3785(5) 0.0028(9) 0.9421(4) 0.0320(15) Uiso 0.32 1 d PDU A 1
H36A H 0.3674 -0.0027 0.9824 0.038 Uiso 0.32 1 calc PR A 1
C35A C 0.4346(6) -0.0659(10) 0.9343(5) 0.0309(15) Uiso 0.32 1 d PDU A 1
H35A H 0.4648 -0.1228 0.9709 0.037 Uiso 0.32 1 calc PR A 1
C34A C 0.4510(5) -0.0601(8) 0.8785(4) 0.0292(15) Uiso 0.32 1 d PDU A 1
H34A H 0.4915 -0.1100 0.8738 0.035 Uiso 0.32 1 calc PR A 1
C32B C 0.3535(4) 0.1072(6) 0.8101(3) 0.0400(11) Uiso 0.62 1 d PDU A 2
C37B C 0.3440(4) 0.0811(6) 0.8777(2) 0.0434(12) Uiso 0.62 1 d PDU A 2
F2B F 0.2836(4) 0.1639(6) 0.8803(3) 0.0642(10) Uiso 0.62 1 d PDU A 2
C36B C 0.3814(4) -0.0017(5) 0.9243(4) 0.0473(12) Uiso 0.62 1 d PDU A 2
H36B H 0.3720 -0.0150 0.9651 0.057 Uiso 0.62 1 calc PR A 2
C35B C 0.4326(4) -0.0652(6) 0.9110(3) 0.0494(12) Uiso 0.62 1 d PDU A 2
F1B F 0.4816(3) -0.1639(5) 0.9548(3) 0.0642(10) Uiso 0.62 1 d PDU A 2
C34B C 0.4523(4) -0.0500(6) 0.8477(3) 0.0482(12) Uiso 0.62 1 d PDU A 2
H34B H 0.4921 -0.0988 0.8414 0.058 Uiso 0.62 1 calc PR A 2
C33B C 0.4090(3) 0.0373(6) 0.8022(4) 0.0443(11) Uiso 0.62 1 d PDU A 2
H33B H 0.4184 0.0506 0.7615 0.053 Uiso 0.62 1 calc PR A 2
C32C C 0.3353(11) 0.130(2) 0.8313(8) 0.039(3) Uiso 0.06 1 d PDU A 3
C33C C 0.4025(9) 0.0456(17) 0.8317(11) 0.039(3) Uiso 0.06 1 d PDU A 3
F1C F 0.4178(14) 0.076(3) 0.7717(15) 0.0642(10) Uiso 0.06 1 d PDU A 3
C34C C 0.4409(15) -0.038(2) 0.8775(14) 0.039(3) Uiso 0.06 1 d PDU A 3
H34C H 0.4828 -0.0877 0.8751 0.046 Uiso 0.06 1 calc PR A 3
C35C C 0.4175(17) -0.049(3) 0.9267(14) 0.038(3) Uiso 0.06 1 d PDU A 3
F2C F 0.451(3) -0.136(4) 0.9840(19) 0.0642(10) Uiso 0.06 1 d PDU A 3
C36C C 0.3514(19) 0.026(3) 0.9351(12) 0.038(3) Uiso 0.06 1 d PDU A 3
H36C H 0.3368 0.0136 0.9731 0.046 Uiso 0.06 1 calc PR A 3
C37C C 0.3159(17) 0.111(3) 0.8848(9) 0.039(3) Uiso 0.06 1 d PDU A 3
H37C H 0.2741 0.1601 0.8872 0.046 Uiso 0.06 1 calc PR A 3

loop_
_atom_site_aniso_label
_atom_site_aniso_U_11
_atom_site_aniso_U_22
_atom_site_aniso_U_33
_atom_site_aniso_U_23
_atom_site_aniso_U_13
_atom_site_aniso_U_12
Ti1 0.0190(4) 0.0255(4) 0.0254(4) -0.0022(3) 0.0075(3) 0.0015(3)
P1 0.0230(6) 0.0265(6) 0.0312(6) -0.0013(5) 0.0098(5) -0.0015(5)
P2 0.0198(6) 0.0278(6) 0.0263(6) -0.0020(4) 0.0084(4) -0.0004(5)
N1 0.0234(19) 0.026(2) 0.0297(19) -0.0022(15) 0.0107(16) 0.0014(15)
C1 0.035(3) 0.034(3) 0.041(3) -0.008(2) 0.013(2) -0.003(2)
C2 0.044(3) 0.038(3) 0.055(3) -0.010(3) 0.017(3) 0.002(3)
C3 0.040(3) 0.043(3) 0.065(4) -0.015(3) 0.014(3) -0.014(3)
C4 0.030(3) 0.035(3) 0.043(3) 0.007(2) 0.017(2) 0.000(2)
C5 0.048(3) 0.045(3) 0.047(3) 0.007(3) 0.032(3) 0.006(3)
C6 0.056(4) 0.045(3) 0.054(3) 0.015(3) 0.031(3) 0.007(3)
C7 0.022(2) 0.032(3) 0.027(2) 0.0005(18) 0.0094(18) 0.0009(18)
C8 0.023(2) 0.042(3) 0.030(2) -0.001(2) 0.0107(19) -0.003(2)
C9 0.023(2) 0.049(3) 0.025(2) 0.002(2) 0.0080(19) 0.001(2)
C10 0.030(3) 0.061(4) 0.029(2) 0.005(2) 0.004(2) -0.001(3)
C11 0.033(3) 0.038(3) 0.028(2) 0.007(2) 0.012(2) 0.007(2)
C12 0.027(2) 0.030(2) 0.030(2) 0.0022(19) 0.0112(19) 0.0043(19)
C13 0.023(2) 0.030(2) 0.027(2) 0.0008(18) 0.0116(18) 0.0034(18)
C14 0.026(2) 0.026(2) 0.027(2) 0.0001(17) 0.0111(18) 0.0020(18)
C15 0.025(2) 0.033(3) 0.035(2) 0.000(2) 0.013(2) 0.004(2)
C16 0.039(3) 0.032(3) 0.037(3) 0.000(2) 0.020(2) 0.010(2)
C17 0.044(3) 0.030(3) 0.032(2) -0.004(2) 0.020(2) 0.001(2)
C18 0.054(4) 0.039(3) 0.041(3) -0.012(2) 0.023(3) 0.000(3)
C19 0.032(3) 0.030(2) 0.029(2) 0.0002(19) 0.012(2) 0.002(2)
C20 0.025(2) 0.027(2) 0.026(2) 0.0026(18) 0.0096(18) 0.0015(18)
C21 0.024(2) 0.033(3) 0.035(2) -0.004(2) 0.006(2) -0.002(2)
C22 0.039(3) 0.044(3) 0.032(3) 0.001(2) 0.000(2) 0.000(3)
C23 0.025(3) 0.058(4) 0.056(3) -0.001(3) 0.012(2) 0.002(3)
C24 0.035(3) 0.037(3) 0.035(2) 0.001(2) 0.019(2) -0.004(2)
C25 0.048(3) 0.039(3) 0.037(3) 0.009(2) 0.018(2) 0.002(2)
C26 0.064(4) 0.039(3) 0.052(3) 0.002(3) 0.026(3) -0.020(3)
C27 0.026(2) 0.033(3) 0.030(2) -0.0028(19) 0.009(2) 0.002(2)
C28 0.038(3) 0.046(3) 0.030(2) -0.005(2) 0.017(2) -0.001(2)
C29 0.068(4) 0.060(4) 0.046(3) -0.019(3) 0.029(3) -0.002(3)
C30 0.050(4) 0.069(4) 0.030(3) 0.001(3) 0.010(3) 0.009(3)
C31 0.055(4) 0.082(5) 0.042(3) -0.008(3) 0.030(3) -0.019(4)

loop_
_atom_type_symbol
_atom_type_description
_atom_type_scat_dispersion_real
_atom_type_scat_dispersion_imag
_atom_type_scat_source
C C 0.0033 0.0016 'International Tables Vol C Tables 4.2.6.8 and 6.1.1.4'
H H 0.0000 0.0000 'International Tables Vol C Tables 4.2.6.8 and 6.1.1.4'
N N 0.0061 0.0033 'International Tables Vol C Tables 4.2.6.8 and 6.1.1.4'
F F 0.0171 0.0103 'International Tables Vol C Tables 4.2.6.8 and 6.1.1.4'
P P 0.1023 0.0942 'International Tables Vol C Tables 4.2.6.8 and 6.1.1.4'
Ti Ti 0.2776 0.4457 'International Tables Vol C Tables 4.2.6.8 and 6.1.1.4'

loop_
_geom_angle_atom_site_label_1
_geom_angle_atom_site_label_2
_geom_angle_atom_site_label_3
_geom_angle
C27 Ti1 N1 113.61(19)
C27 Ti1 C32B 108.3(2)
N1 Ti1 C32B 138.01(16)
C27 Ti1 C32C 126.9(5)
N1 Ti1 C32C 119.5(5)
C32B Ti1 C32C 18.8(5)
C27 Ti1 C32A 117.65(19)
N1 Ti1 C32A 128.72(15)
C32B Ti1 C32A 10.22(14)
C32C Ti1 C32A 9.4(6)
C27 Ti1 P1 94.47(16)
N1 Ti1 P1 77.46(12)
C32B Ti1 P1 102.28(19)
C32C Ti1 P1 96.9(7)
C32A Ti1 P1 96.8(2)
C27 Ti1 P2 105.78(16)
N1 Ti1 P2 74.76(12)
C32B Ti1 P2 91.7(2)
C32C Ti1 P2 88.1(8)
C32A Ti1 P2 92.7(3)
P1 Ti1 P2 150.42(5)
C27 Ti1 H27 29(2)
N1 Ti1 H27 141(2)
C32B Ti1 H27 80(2)
C32C Ti1 H27 99(2)
C32A Ti1 H27 90(2)
P1 Ti1 H27 108(2)
P2 Ti1 H27 100(2)
C7 P1 C4 102.8(2)
C7 P1 C1 108.2(2)
C4 P1 C1 105.4(3)
C7 P1 Ti1 90.48(16)
C4 P1 Ti1 127.43(18)
C1 P1 Ti1 118.30(18)
C20 P2 C21 105.0(2)
C20 P2 C24 104.6(2)
C21 P2 C24 104.5(2)
C20 P2 Ti1 96.92(16)
C21 P2 Ti1 127.02(18)
C24 P2 Ti1 115.78(17)
C14 N1 C13 119.4(4)
C14 N1 Ti1 125.7(3)
C13 N1 Ti1 114.8(3)
C3 C1 C2 110.2(5)
C3 C1 P1 117.8(4)
C2 C1 P1 108.4(4)
C3 C1 H1A 106.6
C2 C1 H1A 106.6
P1 C1 H1A 106.6
C1 C2 H2A 109.5
C1 C2 H2B 109.5
H2A C2 H2B 109.5
C1 C2 H2C 109.5
H2A C2 H2C 109.5
H2B C2 H2C 109.5
C1 C3 H3A 109.5
C1 C3 H3B 109.5
H3A C3 H3B 109.5
C1 C3 H3C 109.5
H3A C3 H3C 109.5
H3B C3 H3C 109.5
C5 C4 C6 110.8(5)
C5 C4 P1 111.3(4)
C6 C4 P1 111.2(4)
C5 C4 H4A 107.8
C6 C4 H4A 107.8
P1 C4 H4A 107.8
C4 C5 H5A 109.5
C4 C5 H5B 109.5
H5A C5 H5B 109.5
C4 C5 H5C 109.5
H5A C5 H5C 109.5
H5B C5 H5C 109.5
C4 C6 H6A 109.5
C4 C6 H6B 109.5
H6A C6 H6B 109.5
C4 C6 H6C 109.5
H6A C6 H6C 109.5
H6B C6 H6C 109.5
C8 C7 C13 119.6(4)
C8 C7 P1 125.3(4)
C13 C7 P1 115.2(3)
C9 C8 C7 122.0(5)
C9 C8 H8A 119.0
C7 C8 H8A 119.0
C8 C9 C11 118.2(4)
C8 C9 C10 121.4(5)
C11 C9 C10 120.4(5)
C9 C10 H10A 109.5
C9 C10 H10B 109.5
H10A C10 H10B 109.5
C9 C10 H10C 109.5
H10A C10 H10C 109.5
H10B C10 H10C 109.5
C9 C11 C12 121.6(5)
C9 C11 H11A 119.2
C12 C11 H11A 119.2
C11 C12 C13 120.8(5)
C11 C12 H12A 119.6
C13 C12 H12A 119.6
C7 C13 N1 119.5(4)
C7 C13 C12 117.9(4)
N1 C13 C12 122.5(4)
C15 C14 N1 124.1(4)
C15 C14 C20 117.5(4)
N1 C14 C20 118.3(4)
C16 C15 C14 121.9(5)
C16 C15 H15A 119.1
C14 C15 H15A 119.1
C15 C16 C17 121.4(5)
C15 C16 H16A 119.3
C17 C16 H16A 119.3
C19 C17 C16 117.1(4)
C19 C17 C18 121.1(5)
C16 C17 C18 121.8(5)
C17 C18 H18A 109.5
C17 C18 H18B 109.5
H18A C18 H18B 109.5
C17 C18 H18C 109.5
H18A C18 H18C 109.5
H18B C18 H18C 109.5
C20 C19 C17 122.4(5)
C20 C19 H19A 118.8
C17 C19 H19A 118.8
C19 C20 C14 119.6(4)
C19 C20 P2 126.0(4)
C14 C20 P2 114.5(3)
C22 C21 C23 111.2(5)
C22 C21 P2 112.0(4)
C23 C21 P2 109.2(4)
C22 C21 H21A 108.1
C23 C21 H21A 108.1
P2 C21 H21A 108.1
C21 C22 H22A 109.5
C21 C22 H22B 109.5
H22A C22 H22B 109.5
C21 C22 H22C 109.5
H22A C22 H22C 109.5
H22B C22 H22C 109.5
C21 C23 H23A 109.5
C21 C23 H23B 109.5
H23A C23 H23B 109.5
C21 C23 H23C 109.5
H23A C23 H23C 109.5
H23B C23 H23C 109.5
C26 C24 C25 110.8(5)
C26 C24 P2 114.3(4)
C25 C24 P2 109.9(4)
C26 C24 H24A 107.2
C25 C24 H24A 107.2
P2 C24 H24A 107.2
C24 C25 H25A 109.5
C24 C25 H25B 109.5
H25A C25 H25B 109.5
C24 C25 H25C 109.5
H25A C25 H25C 109.5
H25B C25 H25C 109.5
C24 C26 H26A 109.5
C24 C26 H26B 109.5
H26A C26 H26B 109.5
C24 C26 H26C 109.5
H26A C26 H26C 109.5
H26B C26 H26C 109.5
C28 C27 Ti1 167.4(4)
C28 C27 H27 117(4)
Ti1 C27 H27 75(4)
C27 C28 C31 109.0(4)
C27 C28 C30 109.3(4)
C31 C28 C30 109.9(5)
C27 C28 C29 111.4(5)
C31 C28 C29 107.6(5)
C30 C28 C29 109.6(5)
C28 C29 H29A 109.5
C28 C29 H29B 109.5
H29A C29 H29B 109.5
C28 C29 H29C 109.5
H29A C29 H29C 109.5
H29B C29 H29C 109.5
C28 C30 H30A 109.5
C28 C30 H30B 109.5
H30A C30 H30B 109.5
C28 C30 H30C 109.5
H30A C30 H30C 109.5
H30B C30 H30C 109.5
C28 C31 H31A 109.5
C28 C31 H31B 109.5
H31A C31 H31B 109.5
C28 C31 H31C 109.5
H31A C31 H31C 109.5
H31B C31 H31C 109.5
C32A C33A F2A 124.6(4)
C32A C33A C34A 126.8(5)
F2A C33A C34A 108.6(3)
C33A C32A C37A 113.7(7)
C33A C32A Ti1 123.5(4)
C37A C32A Ti1 122.8(4)
C32A C37A F1A 124.1(4)
C32A C37A C36A 127.2(5)
F1A C37A C36A 108.7(3)
C35A C36A C37A 114.0(5)
C35A C36A H36A 123.0
C37A C36A H36A 123.0
C34A C35A C36A 124.1(8)
C34A C35A H35A 118.0
C36A C35A H35A 118.0
C35A C34A C33A 114.3(5)
C35A C34A H34A 122.8
C33A C34A H34A 122.8
C33B C32B C37B 114.1(5)
C33B C32B Ti1 128.5(4)
C37B C32B Ti1 116.9(3)
C36B C37B F2B 124.5(4)
C36B C37B C32B 127.0(5)
F2B C37B C32B 108.5(3)
C37B C36B C35B 113.7(7)
C37B C36B H36B 123.2
C35B C36B H36B 123.2
C36B C35B F1B 124.4(4)
C36B C35B C34B 126.9(5)
F1B C35B C34B 108.7(3)
C33B C34B C35B 114.2(5)
C33B C34B H34B 122.9
C35B C34B H34B 122.9
C32B C33B C34B 124.1(8)
C32B C33B H33B 118.0
C34B C33B H33B 118.0
C37C C32C C33C 114.2(5)
C37C C32C Ti1 127.6(5)
C33C C32C Ti1 116.6(3)
C34C C33C F1C 124.4(4)
C34C C33C C32C 126.9(5)
F1C C33C C32C 108.7(3)
C35C C34C C33C 113.7(7)
C35C C34C H34C 123.2
C33C C34C H34C 123.2
C34C C35C F2C 124.4(4)
C34C C35C C36C 127.0(5)
F2C C35C C36C 108.6(3)
C37C C36C C35C 114.1(5)
C37C C36C H36C 122.9
C35C C36C H36C 122.9
C36C C37C C32C 124.1(8)
C36C C37C H37C 118.0
C32C C37C H37C 118.0

loop_
_geom_bond_atom_site_label_1
_geom_bond_atom_site_label_2
_geom_bond_distance
Ti1 C27 1.869(5)
Ti1 N1 2.046(4)
Ti1 C32B 2.147(6)
Ti1 C32C 2.155(6)
Ti1 C32A 2.258(8)
Ti1 P1 2.5675(15)
Ti1 P2 2.6203(15)
Ti1 H27 1.86(7)
P1 C7 1.831(5)
P1 C4 1.860(5)
P1 C1 1.862(5)
P2 C20 1.817(5)
P2 C21 1.861(5)
P2 C24 1.863(5)
N1 C14 1.407(6)
N1 C13 1.408(6)
C1 C3 1.532(8)
C1 C2 1.551(8)
C1 H1A 1.0000
C2 H2A 0.9800
C2 H2B 0.9800
C2 H2C 0.9800
C3 H3A 0.9800
C3 H3B 0.9800
C3 H3C 0.9800
C4 C5 1.524(8)
C4 C6 1.536(8)
C4 H4A 1.0000
C5 H5A 0.9800
C5 H5B 0.9800
C5 H5C 0.9800
C6 H6A 0.9800
C6 H6B 0.9800
C6 H6C 0.9800
C7 C8 1.405(6)
C7 C13 1.408(7)
C8 C9 1.382(7)
C8 H8A 0.9500
C9 C11 1.384(8)
C9 C10 1.519(7)
C10 H10A 0.9800
C10 H10B 0.9800
C10 H10C 0.9800
C11 C12 1.384(7)
C11 H11A 0.9500
C12 C13 1.412(7)
C12 H12A 0.9500
C14 C15 1.399(6)
C14 C20 1.419(6)
C15 C16 1.375(7)
C15 H15A 0.9500
C16 C17 1.400(8)
C16 H16A 0.9500
C17 C19 1.395(7)
C17 C18 1.519(7)
C18 H18A 0.9800
C18 H18B 0.9800
C18 H18C 0.9800
C19 C20 1.394(7)
C19 H19A 0.9500
C21 C22 1.522(8)
C21 C23 1.523(7)
C21 H21A 1.0000
C22 H22A 0.9800
C22 H22B 0.9800
C22 H22C 0.9800
C23 H23A 0.9800
C23 H23B 0.9800
C23 H23C 0.9800
C24 C26 1.524(8)
C24 C25 1.530(8)
C24 H24A 1.0000
C25 H25A 0.9800
C25 H25B 0.9800
C25 H25C 0.9800
C26 H26A 0.9800
C26 H26B 0.9800
C26 H26C 0.9800
C27 C28 1.508(7)
C27 H27 0.94(8)
C28 C31 1.532(8)
C28 C30 1.534(8)
C28 C29 1.540(8)
C29 H29A 0.9800
C29 H29B 0.9800
C29 H29C 0.9800
C30 H30A 0.9800
C30 H30B 0.9800
C30 H30C 0.9800
C31 H31A 0.9800
C31 H31B 0.9800
C31 H31C 0.9800
C33A C32A 1.278(5)
C33A F2A 1.434(6)
C33A C34A 1.522(5)
C32A C37A 1.281(5)
C37A F1A 1.434(6)
C37A C36A 1.520(5)
C36A C35A 1.327(6)
C36A H36A 0.9500
C35A C34A 1.327(6)
C35A H35A 0.9500
C34A H34A 0.9500
C32B C33B 1.326(6)
C32B C37B 1.522(5)
C37B C36B 1.279(5)
C37B F2B 1.434(6)
C36B C35B 1.280(5)
C36B H36B 0.9500
C35B F1B 1.434(6)
C35B C34B 1.521(5)
C34B C33B 1.327(6)
C34B H34B 0.9500
C33B H33B 0.9500
C32C C37C 1.327(6)
C32C C33C 1.521(5)
C33C C34C 1.280(5)
C33C F1C 1.434(6)
C34C C35C 1.279(5)
C34C H34C 0.9500
C35C F2C 1.434(6)
C35C C36C 1.521(5)
C36C C37C 1.327(6)
C36C H36C 0.9500
C37C H37C 0.9500

loop_
_geom_torsion_atom_site_label_1
_geom_torsion_atom_site_label_2
_geom_torsion_atom_site_label_3
_geom_torsion_atom_site_label_4
_geom_torsion
C27 Ti1 P1 C7 -78.3(2)
N1 Ti1 P1 C7 34.94(18)
C32B Ti1 P1 C7 171.90(19)
C32C Ti1 P1 C7 153.7(6)
C32A Ti1 P1 C7 163.2(2)
P2 Ti1 P1 C7 55.38(18)
C27 Ti1 P1 C4 175.1(3)
N1 Ti1 P1 C4 -71.6(2)
C32B Ti1 P1 C4 65.3(3)
C32C Ti1 P1 C4 47.1(6)
C32A Ti1 P1 C4 56.6(3)
P2 Ti1 P1 C4 -51.2(3)
C27 Ti1 P1 C1 32.7(3)
N1 Ti1 P1 C1 145.9(2)
C32B Ti1 P1 C1 -77.1(2)
C32C Ti1 P1 C1 -95.3(6)
C32A Ti1 P1 C1 -85.8(2)
P2 Ti1 P1 C1 166.4(2)
C27 Ti1 P2 C20 133.6(2)
N1 Ti1 P2 C20 22.84(18)
C32B Ti1 P2 C20 -116.84(18)
C32C Ti1 P2 C20 -98.4(4)
C32A Ti1 P2 C20 -106.66(17)
P1 Ti1 P2 C20 2.15(18)
C27 Ti1 P2 C21 -111.7(3)
N1 Ti1 P2 C21 137.5(2)
C32B Ti1 P2 C21 -2.2(2)
C32C Ti1 P2 C21 16.3(5)
C32A Ti1 P2 C21 8.0(2)
P1 Ti1 P2 C21 116.8(2)
C27 Ti1 P2 C24 23.7(3)
N1 Ti1 P2 C24 -87.0(2)
C32B Ti1 P2 C24 133.3(2)
C32C Ti1 P2 C24 151.7(5)
C32A Ti1 P2 C24 143.5(2)
P1 Ti1 P2 C24 -107.7(2)
C27 Ti1 N1 C14 -131.1(4)
C32B Ti1 N1 C14 45.0(5)
C32C Ti1 N1 C14 48.6(9)
C32A Ti1 N1 C14 50.9(5)
P1 Ti1 N1 C14 139.5(4)
P2 Ti1 N1 C14 -30.2(3)
C27 Ti1 N1 C13 46.7(4)
C32B Ti1 N1 C13 -137.2(4)
C32C Ti1 N1 C13 -133.6(9)
C32A Ti1 N1 C13 -131.3(4)
P1 Ti1 N1 C13 -42.7(3)
P2 Ti1 N1 C13 147.6(3)
C7 P1 C1 C3 -80.5(5)
C4 P1 C1 C3 28.9(5)
Ti1 P1 C1 C3 178.8(4)
C7 P1 C1 C2 153.6(4)
C4 P1 C1 C2 -97.0(4)
Ti1 P1 C1 C2 52.9(4)
C7 P1 C4 C5 -53.5(4)
C1 P1 C4 C5 -166.7(4)
Ti1 P1 C4 C5 47.1(5)
C7 P1 C4 C6 -177.6(4)
C1 P1 C4 C6 69.2(5)
Ti1 P1 C4 C6 -76.9(4)
C4 P1 C7 C8 -81.2(5)
C1 P1 C7 C8 30.0(5)
Ti1 P1 C7 C8 150.1(4)
C4 P1 C7 C13 98.2(4)
C1 P1 C7 C13 -150.6(4)
Ti1 P1 C7 C13 -30.5(3)
C13 C7 C8 C9 -0.4(7)
P1 C7 C8 C9 179.0(4)
C7 C8 C9 C11 0.3(7)
C7 C8 C9 C10 -178.3(5)
C8 C9 C11 C12 0.1(7)
C10 C9 C11 C12 178.7(5)
C9 C11 C12 C13 -0.3(7)
C8 C7 C13 N1 -175.9(4)
P1 C7 C13 N1 4.6(6)
C8 C7 C13 C12 0.2(6)
P1 C7 C13 C12 -179.3(3)
C14 N1 C13 C7 -146.2(4)
Ti1 N1 C13 C7 35.9(5)
C14 N1 C13 C12 37.9(6)
Ti1 N1 C13 C12 -140.1(4)
C11 C12 C13 C7 0.2(7)
C11 C12 C13 N1 176.2(4)
C13 N1 C14 C15 32.5(7)
Ti1 N1 C14 C15 -149.8(4)
C13 N1 C14 C20 -151.4(4)
Ti1 N1 C14 C20 26.3(6)
N1 C14 C15 C16 174.8(5)
C20 C14 C15 C16 -1.3(7)
C14 C15 C16 C17 0.4(8)
C15 C16 C17 C19 1.2(8)
C15 C16 C17 C18 -176.6(5)
C16 C17 C19 C20 -1.9(8)
C18 C17 C19 C20 175.9(5)
C17 C19 C20 C14 1.1(7)
C17 C19 C20 P2 -177.6(4)
C15 C14 C20 C19 0.5(7)
N1 C14 C20 C19 -175.8(4)
C15 C14 C20 P2 179.4(4)
N1 C14 C20 P2 3.1(5)
C21 P2 C20 C19 27.3(5)
C24 P2 C20 C19 -82.4(5)
Ti1 P2 C20 C19 158.6(4)
C21 P2 C20 C14 -151.4(4)
C24 P2 C20 C14 98.9(4)
Ti1 P2 C20 C14 -20.1(4)
C20 P2 C21 C22 58.7(4)
C24 P2 C21 C22 168.4(4)
Ti1 P2 C21 C22 -52.3(4)
C20 P2 C21 C23 -177.7(4)
C24 P2 C21 C23 -67.9(4)
Ti1 P2 C21 C23 71.3(4)
C20 P2 C24 C26 64.8(5)
C21 P2 C24 C26 -45.2(5)
Ti1 P2 C24 C26 170.1(4)
C20 P2 C24 C25 -60.4(4)
C21 P2 C24 C25 -170.5(4)
Ti1 P2 C24 C25 44.9(4)
N1 Ti1 C27 C28 -11(2)
C32B Ti1 C27 C28 172.0(19)
C32C Ti1 C27 C28 170(2)
C32A Ti1 C27 C28 167.5(19)
P1 Ti1 C27 C28 67.4(19)
P2 Ti1 C27 C28 -90.8(19)
Ti1 C27 C28 C31 114.2(19)
Ti1 C27 C28 C30 -6(2)
Ti1 C27 C28 C29 -127.2(18)
F2A C33A C32A C37A -178.5(6)
C34A C33A C32A C37A 0.4(11)
F2A C33A C32A Ti1 4.1(11)
C34A C33A C32A Ti1 -177.0(7)
C27 Ti1 C32A C33A 12.2(8)
N1 Ti1 C32A C33A -169.8(6)
C32B Ti1 C32A C33A -12.4(17)
C32C Ti1 C32A C33A -158(5)
P1 Ti1 C32A C33A 110.9(7)
P2 Ti1 C32A C33A -97.2(7)
C27 Ti1 C32A C37A -165.0(6)
N1 Ti1 C32A C37A 13.1(9)
C32B Ti1 C32A C37A 170(2)
C32C Ti1 C32A C37A 25(4)
P1 Ti1 C32A C37A -66.3(7)
P2 Ti1 C32A C37A 85.6(7)
C33A C32A C37A F1A -179.4(6)
Ti1 C32A C37A F1A -2.0(11)
C33A C32A C37A C36A -0.7(11)
Ti1 C32A C37A C36A 176.7(7)
C32A C37A C36A C35A 0.6(11)
F1A C37A C36A C35A 179.5(5)
C37A C36A C35A C34A -0.2(8)
C36A C35A C34A C33A -0.1(8)
C32A C33A C34A C35A 0.0(11)
F2A C33A C34A C35A 179.1(5)
C27 Ti1 C32B C33B 8.3(6)
N1 Ti1 C32B C33B -167.9(4)
C32C Ti1 C32B C33B -178(3)
C32A Ti1 C32B C33B 165(2)
P1 Ti1 C32B C33B 107.3(5)
P2 Ti1 C32B C33B -99.0(5)
C27 Ti1 C32B C37B -163.3(4)
N1 Ti1 C32B C37B 20.5(7)
C32C Ti1 C32B C37B 11(2)
C32A Ti1 C32B C37B -6.2(18)
P1 Ti1 C32B C37B -64.3(5)
P2 Ti1 C32B C37B 89.5(5)
C33B C32B C37B C36B -2.4(9)
Ti1 C32B C37B C36B 170.3(6)
C33B C32B C37B F2B 179.0(4)
Ti1 C32B C37B F2B -8.3(6)
F2B C37B C36B C35B 179.8(6)
C32B C37B C36B C35B 1.5(10)
C37B C36B C35B F1B -179.5(6)
C37B C36B C35B C34B 0.6(10)
C36B C35B C34B C33B -1.6(10)
F1B C35B C34B C33B 178.5(4)
C37B C32B C33B C34B 1.2(8)
Ti1 C32B C33B C34B -170.6(5)
C35B C34B C33B C32B 0.5(8)
C27 Ti1 C32C C37C -155.3(13)
N1 Ti1 C32C C37C 25.1(14)
C32B Ti1 C32C C37C -162(3)
C32A Ti1 C32C C37C -144(5)
P1 Ti1 C32C C37C -54.4(13)
P2 Ti1 C32C C37C 96.4(13)
C27 Ti1 C32C C33C 10(2)
N1 Ti1 C32C C33C -169.9(12)
C32B Ti1 C32C C33C 2.6(15)
C32A Ti1 C32C C33C 21(3)
P1 Ti1 C32C C33C 110.7(15)
P2 Ti1 C32C C33C -98.6(15)
C37C C32C C33C C34C -0.6(12)
Ti1 C32C C33C C34C -167.6(17)
C37C C32C C33C F1C -179.9(5)
Ti1 C32C C33C F1C 13.1(17)
F1C C33C C34C C35C 179.7(7)
C32C C33C C34C C35C 0.5(13)
C33C C34C C35C F2C 179.7(7)
C33C C34C C35C C36C -0.2(13)
C34C C35C C36C C37C 0.0(12)
F2C C35C C36C C37C -179.9(5)
C35C C36C C37C C32C -0.1(9)
C33C C32C C37C C36C 0.3(9)
Ti1 C32C C37C C36C 165.7(18)
